data_1528962
loop_
_publ_author_name
'Vogt, T.'
'Woodward, P.M.'
'Hunter, B.A.'
'Karen, P.'
'Henning, P.'
'Moodenbaugh, A.R.'

_publ_section_title
;
 Low to high spin-state transition induced by charge ordering in
 antiferromagnetic Y Ba Co2 O5
;
_journal_name_full 'Physical Review Letters'
_journal_page_first 2969
_journal_page_last 2972
_journal_volume 84
_journal_year 2000
_chemical_formula_sum 'Ba Co2 O5 Y'
_chemical_name_systematic 'Y Ba Co2 O5'
_space_group_IT_number 123
_symmetry_space_group_name_Hall '-P 4 2'
_symmetry_space_group_name_H-M 'P 4/m m m'
_cell_angle_alpha 90
_cell_angle_beta 90
_cell_angle_gamma 90
_cell_formula_units_Z 1
_cell_length_a 3.89069
_cell_length_b 3.89069
_cell_length_c 7.4994
_cell_volume 113.522
_citation_journal_id_ASTM PRLTAO
_cod_data_source_file Vogt_PRLTAO_2000_714.cif
_cod_data_source_block Ba1Co2O5Y1
_cod_original_cell_volume 113.5219
_cod_original_formula_sum 'Ba1 Co2 O5 Y1'
_cod_database_code 1528962

loop_
_symmetry_equiv_pos_as_xyz
x,y,z
-y,x,z
-x,-y,z
y,-x,z
x,-y,-z
y,x,-z
-x,y,-z
-y,-x,-z
-x,-y,-z
y,-x,-z
x,y,-z
-y,x,-z
-x,y,z
-y,-x,z
x,-y,z
y,x,z

loop_
_atom_site_label
_atom_site_type_symbol
_atom_site_fract_x
_atom_site_fract_y
_atom_site_fract_z
_atom_site_occupancy
_atom_site_U_iso_or_equiv
Ba1 Ba+2 0 0 0 1 0.0
Y1 Y+3 0 0 0.5 1 0.0
Co1 Co+2 0.5 0.5 0.2593 1 0.0
O1 O-2 0.5 0.5 0 1 0.0
O2 O-2 0 0.5 0.3122 1 0.0
